data_7213068
loop_
_publ_author_name
'Mori, Akira'
'Yan, Yong Zhe'
'Kato, Nobuo'
'Takeshita, Hitoshi'
'Nozoe, Tetsuo'

_publ_section_title
;
 Thermal cycloaddition reactions of azulene-1,5-quinones and
 azulene-1,7-quinones with cyclic dienes and cycloheptatriene
;
_journal_issue 15
_journal_name_full 'Journal of the Chemical Society, Perkin Transactions 1'
_journal_page_first 2129
_journal_paper_doi 10.1039/a902493j
_journal_year 1999
_chemical_formula_moiety 'C26 H17 Br O4'
_chemical_formula_sum 'C26 H17 Br O4'
_chemical_formula_weight 473.32
_chemical_melting_point 195
_chemical_name_systematic
; 
 (5_a,6_b,9a_a,10_a,15_a,16_b,17_a)-15a-Bromo-
5,6,9a,10,15,15a,16,17-octahydro-5,17:10,15-diepoxy-
6,16-methanobenzo[5',6']cyclodeca[2',1'-3,4]cyclopenta
[1,2-b]naphthaleno-9,18-dione
;
_space_group_IT_number 14
_symmetry_cell_setting monoclinic
_symmetry_space_group_name_Hall '-P 2yn'
_symmetry_space_group_name_H-M 'P 1 21/n 1'
_atom_sites_solution_hydrogens geom
_atom_sites_solution_primary direct
_atom_sites_solution_secondary difmap
_audit_creation_method SHELXL-97
_cell_angle_alpha 90.00
_cell_angle_beta 101.750(10)
_cell_angle_gamma 90.00
_cell_formula_units_Z 4
_cell_length_a 12.699(2)
_cell_length_b 16.985(2)
_cell_length_c 9.715(2)
_cell_measurement_reflns_used 25
_cell_measurement_temperature 296(2)
_cell_measurement_theta_max 42
_cell_measurement_theta_min 22
_cell_volume 2051.5(6)
_computing_cell_refinement ' CAD-4 Software (Enraf-Nonius, 1989)'
_computing_data_collection ' CAD-4 Software (Enraf-Nonius, 1989)'
_computing_data_reduction ' MolEN (Fair, 1990)'
_computing_molecular_graphics 'Xtal_GX (Hall & du Boulay, 1995)'
_computing_publication_material 'SHELXL93 (Sheldrick, 1993)'
_computing_structure_refinement 'SHELXL93 (Sheldrick, 1993)'
_computing_structure_solution
; SIR92 (Altomare, Burla, Camalli, Cascarano, Giacovazzo, 
Guagliardi & Polidori, 1994) 
;
_diffrn_ambient_temperature 296(2)
_diffrn_measurement_device_type 'Enraf-Nonius FR590'
_diffrn_measurement_method \w--2\q
_diffrn_radiation_monochromator graphite
_diffrn_radiation_source 'fine-focus sealed tube'
_diffrn_radiation_type 'Cu K\a'
_diffrn_radiation_wavelength 1.54184
_diffrn_reflns_av_R_equivalents 0.0426
_diffrn_reflns_av_sigmaI/netI 0.0187
_diffrn_reflns_limit_h_max 14
_diffrn_reflns_limit_h_min -14
_diffrn_reflns_limit_k_max 0
_diffrn_reflns_limit_k_min -19
_diffrn_reflns_limit_l_max 0
_diffrn_reflns_limit_l_min -11
_diffrn_reflns_number 3706
_diffrn_reflns_theta_max 64.95
_diffrn_reflns_theta_min 4.41
_diffrn_standards_decay_% 0.5
_diffrn_standards_interval_time 120
_diffrn_standards_number 3
_exptl_absorpt_coefficient_mu 2.996
_exptl_absorpt_correction_T_max 0.407
_exptl_absorpt_correction_T_min 0.345
_exptl_absorpt_correction_type empirical
_exptl_absorpt_process_details
; empirical via \y scans (North, Phillips, & Mathews, 1968).
Relative values of T max and T min are 0.9998 and 0.8464, respectively.
;
_exptl_crystal_colour 'pale yellow'
_exptl_crystal_density_diffrn 1.532
_exptl_crystal_density_method 'not measured'
_exptl_crystal_description prism
_exptl_crystal_F_000 960
_exptl_crystal_size_max 0.50
_exptl_crystal_size_mid 0.30
_exptl_crystal_size_min 0.30
_refine_diff_density_max .231
_refine_diff_density_min -.809
_refine_ls_extinction_method none
_refine_ls_goodness_of_fit_ref 1.161
_refine_ls_hydrogen_treatment riding
_refine_ls_matrix_type full
_refine_ls_number_parameters 280
_refine_ls_number_reflns 3487
_refine_ls_number_restraints 0
_refine_ls_restrained_S_all 1.161
_refine_ls_R_factor_all 0.0398
_refine_ls_R_factor_gt 0.0376
_refine_ls_shift/su_max 0.000
_refine_ls_shift/su_mean 0.000
_refine_ls_structure_factor_coef Fsqd
_refine_ls_weighting_details 'calc w=1/[\s^2^(Fo^2^)+(0.0463P)^2^+1.8952P] where P=(Fo^2^+2Fc^2^)/3'
_refine_ls_weighting_scheme calc
_refine_ls_wR_factor_gt 0.1015
_refine_ls_wR_factor_ref 0.1028
_reflns_number_gt 3289
_reflns_number_total 3487
_reflns_threshold_expression >2\s(I)
_cod_data_source_file 902493jsup1.cif
_cod_data_source_block 13
_cod_database_code 7213068

loop_
_symmetry_equiv_pos_as_xyz
'x, y, z'
'-x+1/2, y+1/2, -z+1/2'
'-x, -y, -z'
'x-1/2, -y-1/2, z-1/2'

loop_
_atom_site_label
_atom_site_type_symbol
_atom_site_fract_x
_atom_site_fract_y
_atom_site_fract_z
_atom_site_U_iso_or_equiv
_atom_site_adp_type
_atom_site_occupancy
_atom_site_symmetry_multiplicity
_atom_site_calc_flag
_atom_site_refinement_flags
Br1 Br 0.98201(3) 0.111539(19) 0.19877(3) 0.04892(14) Uani 1 1 d .
O1 O 1.00028(15) 0.10715(11) 0.6579(2) 0.0378(4) Uani 1 1 d .
O2 O 0.93222(16) 0.28878(12) 0.06536(18) 0.0422(5) Uani 1 1 d .
O3 O 1.17022(16) 0.33952(13) 0.4655(2) 0.0504(5) Uani 1 1 d .
O4 O 0.72847(18) 0.23000(15) 0.5519(2) 0.0577(6) Uani 1 1 d .
C1 C 0.7728(3) -0.0218(2) 0.5417(3) 0.0543(8) Uani 1 1 d .
H1 H 0.7652 -0.0368 0.4482 0.065 Uiso 1 1 calc R
C2 C 0.7127(3) -0.0579(2) 0.6294(4) 0.0633(10) Uani 1 1 d .
H2 H 0.6651 -0.0981 0.5942 0.076 Uiso 1 1 calc R
C3 C 0.7229(3) -0.0348(2) 0.7665(3) 0.0540(8) Uani 1 1 d .
H3 H 0.6822 -0.0599 0.8230 0.065 Uiso 1 1 calc R
C4 C 0.7924(2) 0.02499(17) 0.8226(3) 0.0425(6) Uani 1 1 d .
H4 H 0.7978 0.0413 0.9152 0.051 Uiso 1 1 calc R
C4a C 0.8534(2) 0.05949(16) 0.7372(3) 0.0353(6) Uani 1 1 d .
C5 C 0.9372(2) 0.12317(17) 0.7626(3) 0.0373(6) Uani 1 1 d .
H5 H 0.9809 0.1208 0.8581 0.045 Uiso 1 1 calc R
C6 C 0.8862(2) 0.20614(16) 0.7280(3) 0.0396(6) Uani 1 1 d .
H6 H 0.8396 0.2178 0.7943 0.048 Uiso 1 1 calc R
C7 C 0.9735(3) 0.26671(18) 0.7451(3) 0.0457(7) Uani 1 1 d .
H7 H 0.9899 0.2918 0.8319 0.055 Uiso 1 1 calc R
C8 C 1.0304(2) 0.28891(17) 0.6507(3) 0.0408(6) Uani 1 1 d .
H8 H 1.0848 0.3252 0.6822 0.049 Uiso 1 1 calc R
C8a C 1.01915(19) 0.26409(15) 0.5046(3) 0.0311(5) Uani 1 1 d .
C9 C 1.0936(2) 0.29787(16) 0.4205(3) 0.0349(6) Uani 1 1 d .
C9a C 1.0587(2) 0.27114(17) 0.2703(3) 0.0350(6) Uani 1 1 d .
H9a H 1.1164 0.2433 0.2372 0.042 Uiso 1 1 calc R
C10 C 1.0067(2) 0.33610(18) 0.1646(3) 0.0394(6) Uani 1 1 d .
H10 H 1.0576 0.3672 0.1235 0.047 Uiso 1 1 calc R
C10a C 0.9307(2) 0.38389(16) 0.2334(3) 0.0365(6) Uani 1 1 d .
C11 C 0.9353(3) 0.45699(19) 0.2964(3) 0.0503(7) Uani 1 1 d .
H11 H 0.9944 0.4898 0.3000 0.060 Uiso 1 1 calc R
C12 C 0.8487(3) 0.4799(2) 0.3543(4) 0.0570(8) Uani 1 1 d .
H12 H 0.8494 0.5292 0.3960 0.068 Uiso 1 1 calc R
C13 C 0.7619(3) 0.4308(2) 0.3510(3) 0.0524(8) Uani 1 1 d .
H13 H 0.7044 0.4481 0.3890 0.063 Uiso 1 1 calc R
C14 C 0.7584(2) 0.35630(18) 0.2924(3) 0.0403(6) Uani 1 1 d .
H14 H 0.7008 0.3226 0.2931 0.048 Uiso 1 1 calc R
C14a C 0.8440(2) 0.33403(16) 0.2328(2) 0.0332(6) Uani 1 1 d .
C15 C 0.8707(2) 0.25911(16) 0.1647(3) 0.0337(6) Uani 1 1 d .
H15 H 0.8089 0.2260 0.1244 0.040 Uiso 1 1 calc R
C15a C 0.9618(2) 0.21722(15) 0.2721(2) 0.0303(5) Uani 1 1 d .
C15b C 0.95005(19) 0.21434(15) 0.4235(2) 0.0281(5) Uani 1 1 d .
C16 C 0.8683(2) 0.16254(15) 0.4690(2) 0.0296(5) Uani 1 1 d .
H16 H 0.8118 0.1494 0.3875 0.036 Uiso 1 1 calc R
C17 C 0.9222(2) 0.08496(16) 0.5365(3) 0.0349(6) Uani 1 1 d .
H17 H 0.9544 0.0546 0.4698 0.042 Uiso 1 1 calc R
C17a C 0.8432(2) 0.03633(16) 0.5974(3) 0.0376(6) Uani 1 1 d .
C18 C 0.8180(2) 0.20362(16) 0.5806(3) 0.0345(6) Uani 1 1 d .

loop_
_atom_site_aniso_label
_atom_site_aniso_U_11
_atom_site_aniso_U_22
_atom_site_aniso_U_33
_atom_site_aniso_U_23
_atom_site_aniso_U_13
_atom_site_aniso_U_12
Br1 0.0707(3) 0.0445(2) 0.0353(2) -0.00610(12) 0.01951(15) 0.01366(14)
O1 0.0364(10) 0.0444(11) 0.0323(10) 0.0035(8) 0.0067(8) 0.0015(8)
O2 0.0516(11) 0.0560(12) 0.0206(9) 0.0051(8) 0.0111(8) 0.0065(9)
O3 0.0408(11) 0.0602(14) 0.0468(12) 0.0105(10) 0.0011(9) -0.0142(10)
O4 0.0477(12) 0.0784(16) 0.0539(13) 0.0154(12) 0.0266(10) 0.0231(11)
C1 0.073(2) 0.0551(19) 0.0343(15) -0.0046(14) 0.0095(15) -0.0208(17)
C2 0.074(2) 0.064(2) 0.0492(19) 0.0005(16) 0.0077(17) -0.0335(19)
C3 0.0583(19) 0.058(2) 0.0492(18) 0.0091(15) 0.0192(15) -0.0122(15)
C4 0.0541(17) 0.0419(15) 0.0349(14) 0.0035(12) 0.0172(13) 0.0000(13)
C4a 0.0434(14) 0.0347(14) 0.0282(13) 0.0030(11) 0.0079(11) 0.0011(11)
C5 0.0448(15) 0.0438(15) 0.0226(12) 0.0007(11) 0.0052(11) -0.0038(12)
C6 0.0576(17) 0.0393(15) 0.0266(13) -0.0053(11) 0.0197(12) -0.0025(13)
C7 0.073(2) 0.0418(16) 0.0245(13) -0.0097(12) 0.0149(13) -0.0113(14)
C8 0.0540(16) 0.0402(15) 0.0269(13) -0.0035(11) 0.0052(12) -0.0123(13)
C8a 0.0324(13) 0.0367(13) 0.0243(12) 0.0030(10) 0.0057(10) -0.0005(10)
C9 0.0303(13) 0.0415(15) 0.0317(13) 0.0088(11) 0.0033(10) 0.0010(11)
C9a 0.0305(13) 0.0484(16) 0.0285(13) 0.0036(11) 0.0118(10) 0.0046(11)
C10 0.0403(14) 0.0502(16) 0.0304(13) 0.0081(12) 0.0132(11) 0.0010(12)
C10a 0.0408(14) 0.0420(15) 0.0261(13) 0.0062(11) 0.0056(11) 0.0042(11)
C11 0.0568(18) 0.0451(17) 0.0463(17) 0.0020(14) 0.0039(14) -0.0069(14)
C12 0.076(2) 0.0476(18) 0.0465(18) -0.0126(14) 0.0097(16) 0.0071(17)
C13 0.0553(18) 0.060(2) 0.0443(17) -0.0078(15) 0.0149(14) 0.0148(16)
C14 0.0362(14) 0.0503(17) 0.0344(14) 0.0008(12) 0.0070(11) 0.0062(12)
C14a 0.0363(13) 0.0393(14) 0.0223(12) 0.0029(10) 0.0021(10) 0.0062(11)
C15 0.0355(13) 0.0439(15) 0.0212(12) 0.0009(10) 0.0047(10) 0.0029(11)
C15a 0.0344(13) 0.0357(13) 0.0222(12) -0.0015(10) 0.0093(10) 0.0054(10)
C15b 0.0295(12) 0.0348(13) 0.0209(11) 0.0016(10) 0.0071(9) 0.0058(10)
C16 0.0325(12) 0.0364(13) 0.0206(11) -0.0020(10) 0.0068(9) -0.0011(10)
C17 0.0438(14) 0.0347(13) 0.0275(12) -0.0031(11) 0.0106(11) 0.0013(11)
C17a 0.0474(15) 0.0352(14) 0.0309(13) -0.0001(11) 0.0094(11) -0.0027(12)
C18 0.0399(14) 0.0360(14) 0.0319(13) 0.0039(11) 0.0173(11) 0.0014(11)

loop_
_atom_type_symbol
_atom_type_description
_atom_type_scat_dispersion_real
_atom_type_scat_dispersion_imag
_atom_type_scat_source
C C .0181 .0091 'International Tables Vol C Tables 4.2.6.8 and 6.1.1.4'
H H .0000 .0000 'International Tables Vol C Tables 4.2.6.8 and 6.1.1.4'
O O .0492 .0322 'International Tables Vol C Tables 4.2.6.8 and 6.1.1.4'
Br Br -.6763 1.2805 'International Tables Vol C Tables 4.2.6.8 and 6.1.1.4'

loop_
_geom_angle_atom_site_label_1
_geom_angle_atom_site_label_2
_geom_angle_atom_site_label_3
_geom_angle
C17 O1 C5 103.9(2)
C10 O2 C15 96.75(18)
C17a C1 C2 118.1(3)
C3 C2 C1 120.9(3)
C2 C3 C4 121.3(3)
C4a C4 C3 117.9(3)
C4 C4a C17a 121.0(3)
C4 C4a C5 132.4(2)
C17a C4a C5 106.5(2)
O1 C5 C4a 103.0(2)
O1 C5 C6 106.5(2)
C4a C5 C6 111.5(2)
C7 C6 C18 113.1(2)
C7 C6 C5 109.4(2)
C18 C6 C5 108.1(2)
C8 C7 C6 127.7(3)
C7 C8 C8a 128.9(3)
C15b C8a C8 132.2(2)
C15b C8a C9 109.4(2)
C8 C8a C9 118.4(2)
O3 C9 C8a 125.6(2)
O3 C9 C9a 125.6(2)
C8a C9 C9a 108.8(2)
C9 C9a C15a 104.3(2)
C9 C9a C10 115.2(2)
C15a C9a C10 101.3(2)
O2 C10 C10a 101.6(2)
O2 C10 C9a 100.2(2)
C10a C10 C9a 108.1(2)
C11 C10a C14a 120.8(3)
C11 C10a C10 134.7(3)
C14a C10a C10 104.3(2)
C10a C11 C12 117.8(3)
C13 C12 C11 121.1(3)
C12 C13 C14 121.4(3)
C14a C14 C13 117.3(3)
C14 C14a C10a 121.4(3)
C14 C14a C15 132.9(3)
C10a C14a C15 105.6(2)
O2 C15 C14a 101.5(2)
O2 C15 C15a 100.14(19)
C14a C15 C15a 107.1(2)
C15b C15a C9a 105.6(2)
C15b C15a C15 117.3(2)
C9a C15a C15 101.9(2)
C15b C15a Br1 111.69(17)
C9a C15a Br1 112.07(17)
C15 C15a Br1 107.89(17)
C8a C15b C16 127.1(2)
C8a C15b C15a 111.5(2)
C16 C15b C15a 121.3(2)
C15b C16 C18 110.8(2)
C15b C16 C17 110.4(2)
C18 C16 C17 107.25(19)
O1 C17 C17a 103.0(2)
O1 C17 C16 107.1(2)
C17a C17 C16 110.8(2)
C1 C17a C4a 120.8(3)
C1 C17a C17 132.3(3)
C4a C17a C17 106.9(2)
O4 C18 C6 122.7(2)
O4 C18 C16 121.1(2)
C6 C18 C16 116.1(2)

loop_
_geom_bond_atom_site_label_1
_geom_bond_atom_site_label_2
_geom_bond_distance
Br11 C15a 1.967(3)
O1 C17 1.428(3)
O1 C5 1.443(3)
O2 C10 1.449(4)
O2 C15 1.451(3)
O3 C9 1.210(3)
O4 C18 1.201(3)
C1 C17a 1.367(4)
C1 C2 1.396(5)
C2 C3 1.368(5)
C3 C4 1.383(4)
C4 C4a 1.376(4)
C4a C17a 1.395(4)
C4a C5 1.502(4)
C5 C6 1.559(4)
C6 C7 1.496(4)
C6 C18 1.516(4)
C7 C8 1.333(4)
C8 C8a 1.459(4)
C8a C15b 1.350(4)
C8a C9 1.485(4)
C9 C9a 1.507(4)
C9a C15a 1.537(4)
C9a C10 1.559(4)
C10 C10a 1.517(4)
C10a C11 1.380(4)
C10a C14a 1.388(4)
C11 C12 1.388(5)
C12 C13 1.377(5)
C13 C14 1.385(5)
C14 C14a 1.385(4)
C14a C15 1.504(4)
C15 C15a 1.563(3)
C15a C15b 1.509(3)
C15b C16 1.495(3)
C16 C18 1.534(3)
C16 C17 1.566(4)
C17 C17a 1.510(4)

loop_
_geom_torsion_atom_site_label_1
_geom_torsion_atom_site_label_2
_geom_torsion_atom_site_label_3
_geom_torsion_atom_site_label_4
_geom_torsion
C17a C1 C2 C3 1.0(6)
C1 C2 C3 C4 0.3(6)
C2 C3 C4 C4a -1.6(5)
C3 C4 C4a C17a 1.7(4)
C3 C4 C4a C5 -178.4(3)
C17 O1 C5 C4a 39.6(2)
C17 O1 C5 C6 -77.9(2)
C4 C4a C5 O1 155.4(3)
C17a C4a C5 O1 -24.6(3)
C4 C4a C5 C6 -90.7(4)
C17a C4a C5 C6 89.3(3)
O1 C5 C6 C7 -64.4(3)
C4a C5 C6 C7 -176.1(2)
O1 C5 C6 C18 59.2(3)
C4a C5 C6 C18 -52.5(3)
C18 C6 C7 C8 -35.0(5)
C5 C6 C7 C8 85.5(4)
C6 C7 C8 C8a 4.0(6)
C7 C8 C8a C15b 1.1(5)
C7 C8 C8a C9 -179.9(3)
C15b C8a C9 O3 -173.8(3)
C8 C8a C9 O3 7.0(4)
C15b C8a C9 C9a 5.7(3)
C8 C8a C9 C9a -173.5(2)
O3 C9 C9a C15a 177.5(3)
C8a C9 C9a C15a -2.0(3)
O3 C9 C9a C10 -72.4(3)
C8a C9 C9a C10 108.2(3)
C15 O2 C10 C10a -51.2(2)
C15 O2 C10 C9a 59.8(2)
C9 C9a C10 O2 -148.6(2)
C15a C9a C10 O2 -36.7(2)
C9 C9a C10 C10a -42.6(3)
C15a C9a C10 C10a 69.2(3)
O2 C10 C10a C11 -152.1(3)
C9a C10 C10a C11 103.0(4)
O2 C10 C10a C14a 32.4(3)
C9a C10 C10a C14a -72.5(3)
C14a C10a C11 C12 -2.3(4)
C10 C10a C11 C12 -177.3(3)
C10a C11 C12 C13 1.0(5)
C11 C12 C13 C14 1.2(5)
C12 C13 C14 C14a -2.2(5)
C13 C14 C14a C10a 0.9(4)
C13 C14 C14a C15 177.8(3)
C11 C10a C14a C14 1.4(4)
C10 C10a C14a C14 177.7(2)
C11 C10a C14a C15 -176.2(2)
C10 C10a C14a C15 0.0(3)
C10 O2 C15 C14a 51.2(2)
C10 O2 C15 C15a -58.8(2)
C14 C14a C15 O2 150.4(3)
C10a C14a C15 O2 -32.4(2)
C14 C14a C15 C15a -105.1(3)
C10a C14a C15 C15a 72.1(2)
C9 C9a C15a C15b -1.9(3)
C10 C9a C15a C15b -121.9(2)
C9 C9a C15a C15 121.1(2)
C10 C9a C15a C15 1.1(2)
C9 C9a C15a Br1 -123.74(18)
C10 C9a C15a Br1 116.27(19)
O2 C15 C15a C15b 149.4(2)
C14a C15 C15a C15b 43.9(3)
O2 C15 C15a C9a 34.6(2)
C14a C15 C15a C9a -70.8(2)
O2 C15 C15a Br1 -83.51(19)
C14a C15 C15a Br1 171.06(17)
C8 C8a C15b C16 -6.7(5)
C9 C8a C15b C16 174.2(2)
C8 C8a C15b C15a 172.0(3)
C9 C8a C15b C15a -7.1(3)
C9a C15a C15b C8a 5.7(3)
C15 C15a C15b C8a -107.0(3)
Br1 C15a C15b C8a 127.8(2)
C9a C15a C15b C16 -175.5(2)
C15 C15a C15b C16 71.8(3)
Br1 C15a C15b C16 -53.5(3)
C8a C15b C16 C18 36.8(3)
C15a C15b C16 C18 -141.8(2)
C8a C15b C16 C17 -81.9(3)
C15a C15b C16 C17 99.5(3)
C5 O1 C17 C17a -38.9(2)
C5 O1 C17 C16 78.0(2)
C15b C16 C17 O1 62.0(2)
C18 C16 C17 O1 -58.9(3)
C15b C16 C17 C17a 173.7(2)
C18 C16 C17 C17a 52.9(3)
C2 C1 C17a C4a -0.9(5)
C2 C1 C17a C17 177.5(3)
C4 C4a C17a C1 -0.4(4)
C5 C4a C17a C1 179.6(3)
C4 C4a C17a C17 -179.2(3)
C5 C4a C17a C17 0.8(3)
O1 C17 C17a C1 -155.1(3)
C16 C17 C17a C1 90.6(4)
O1 C17 C17a C4a 23.5(3)
C16 C17 C17a C4a -90.8(3)
C7 C6 C18 O4 -105.1(3)
C5 C6 C18 O4 133.6(3)
C7 C6 C18 C16 76.9(3)
C5 C6 C18 C16 -44.4(3)
C15b C16 C18 O4 105.2(3)
C17 C16 C18 O4 -134.2(3)
C15b C16 C18 C6 -76.8(3)
C17 C16 C18 C6 43.8(3)
